data_7711686
loop_
_publ_author_name
'Mensah, Stephen'
'Rosenthal, Joseph D.'
'Dagar, Mamta'
'Brown, Tyson'
'Mills, Jonathan J.'
'Hamaker, Christopher G.'
'Ferrence, Gregory M.'
'Webb, Michael I.'

_publ_section_title
;
 A Ru(ii)-arene-ferrocene complex with promising antibacterial activity
;
_journal_name_full 'Dalton Transactions'
_journal_paper_doi 10.1039/D2DT02696A
_journal_year 2022
_chemical_formula_moiety 'C26 H28 Cl Fe N2 Ru, F6 P'
_chemical_formula_sum 'C26 H28 Cl F6 Fe N2 P Ru'
_chemical_formula_weight 705.84
_space_group_crystal_system monoclinic
_space_group_IT_number 14
_space_group_name_Hall '-P 2ybc'
_space_group_name_H-M_alt 'P 1 21/c 1'
_atom_sites_solution_hydrogens geom
_atom_sites_solution_primary direct
_atom_sites_solution_secondary difmap
_audit_creation_method SHELXL-2018/3
_audit_update_record
;
2020-07-01 deposited with the CCDC.	2022-11-01 downloaded from the CCDC.
;
_cell_angle_alpha 90
_cell_angle_beta 88.123(7)
_cell_angle_gamma 90
_cell_formula_units_Z 8
_cell_length_a 18.600(2)
_cell_length_b 20.872(2)
_cell_length_c 13.7091(12)
_cell_measurement_reflns_used 9948
_cell_measurement_temperature 100(2)
_cell_measurement_theta_max 31.662
_cell_measurement_theta_min 2.191
_cell_volume 5319.3(9)
_computing_cell_refinement 'APEX3 & SAINT (Bruker, 2018)'
_computing_data_collection 'APEX3 (Bruker, 2018)'
_computing_data_reduction SAINT
_computing_molecular_graphics
;
<i>Mercury CSD</i> (Macrae et al., 2020)
;
_computing_publication_material
;
;
_computing_structure_refinement 'SHELXL-2018/3 (Sheldrick, 2015b)'
_computing_structure_solution 'SHELXT (Sheldrick, 2015a)'
_diffrn_ambient_temperature 100(2)
_diffrn_measured_fraction_theta_full 1.000
_diffrn_measured_fraction_theta_max 0.979
_diffrn_measurement_details
;
 A total of 3672 frames were collected.  
 The total exposure time was 6.12 hours.
;
_diffrn_measurement_device_type 'Bruker APEX-II CCD diffractometer'
_diffrn_measurement_method '\w and \f scans'
_diffrn_radiation_monochromator graphite
_diffrn_radiation_probe x-ray
_diffrn_radiation_source 'sealed tube'
_diffrn_radiation_type MoK\a
_diffrn_radiation_wavelength 0.71073
_diffrn_reflns_av_unetI/netI 0.0309
_diffrn_reflns_Laue_measured_fraction_full 1.000
_diffrn_reflns_Laue_measured_fraction_max 0.979
_diffrn_reflns_limit_h_max 27
_diffrn_reflns_limit_h_min -27
_diffrn_reflns_limit_k_max 31
_diffrn_reflns_limit_k_min 0
_diffrn_reflns_limit_l_max 20
_diffrn_reflns_limit_l_min 0
_diffrn_reflns_number 18735
_diffrn_reflns_point_group_measured_fraction_full 1.000
_diffrn_reflns_point_group_measured_fraction_max 0.979
_diffrn_reflns_theta_full 25.242
_diffrn_reflns_theta_max 32.116
_diffrn_reflns_theta_min 1.095
_exptl_absorpt_coefficient_mu 1.336
_exptl_absorpt_correction_T_max 0.746342
_exptl_absorpt_correction_T_min 0.673599
_exptl_absorpt_correction_type multi-scan
_exptl_absorpt_process_details 'Apex3 v2018.7.2 (Bruker, 2018)'
_exptl_crystal_colour black
_exptl_crystal_density_diffrn 1.763
_exptl_crystal_description prism
_exptl_crystal_F_000 2832
_exptl_crystal_recrystallization_method 'Re-crystallisation from solvent: acetone - pentane'
_exptl_crystal_size_max 0.374
_exptl_crystal_size_mid 0.338
_exptl_crystal_size_min 0.321
_refine_diff_density_max 0.977
_refine_diff_density_min -0.678
_refine_diff_density_rms 0.109
_refine_ls_extinction_method none
_refine_ls_goodness_of_fit_ref 1.079
_refine_ls_hydrogen_treatment constr
_refine_ls_matrix_type full
_refine_ls_number_parameters 804
_refine_ls_number_reflns 18735
_refine_ls_number_restraints 295
_refine_ls_restrained_S_all 1.098
_refine_ls_R_factor_all 0.0417
_refine_ls_R_factor_gt 0.0306
_refine_ls_shift/su_max 0.001
_refine_ls_shift/su_mean 0.000
_refine_ls_structure_factor_coef Fsqd
_refine_ls_weighting_details 'w=1/[\s^2^(Fo^2^)+(0.0424P)^2^+4.9015P] where P=(Fo^2^+2Fc^2^)/3'
_refine_ls_weighting_scheme calc
_refine_ls_wR_factor_gt 0.0773
_refine_ls_wR_factor_ref 0.0844
_reflns_Friedel_coverage 0.000
_reflns_number_gt 16585
_reflns_number_total 18735
_reflns_threshold_expression 'I > 2\s(I)'
_cod_data_source_file d2dt02696a2.cif
_cod_data_source_block MIW20011
_cod_original_cell_volume 5319.3(10)
_cod_original_sg_symbol_H-M 'P 21/c'
_cod_database_code 7711686
_shelx_shelxl_version_number 2018/3
_shelx_space_group_comment
;
The symmetry employed for this shelxl refinement is uniquely defined
by the following loop, which should always be used as a source of
symmetry information in preference to the above space-group names.
They are only intended as comments.
;
_shelx_estimated_absorpt_t_min 0.635
_shelx_estimated_absorpt_t_max 0.674

loop_
_space_group_symop_operation_xyz
'x, y, z'
'-x, y+1/2, -z+1/2'
'-x, -y, -z'
'x, -y-1/2, z-1/2'

loop_
_atom_site_label
_atom_site_type_symbol
_atom_site_fract_x
_atom_site_fract_y
_atom_site_fract_z
_atom_site_U_iso_or_equiv
_atom_site_adp_type
_atom_site_occupancy
_atom_site_site_symmetry_order
_atom_site_calc_flag
_atom_site_refinement_flags_posn
_atom_site_refinement_flags_adp
_atom_site_refinement_flags_occupancy
_atom_site_disorder_assembly
_atom_site_disorder_group
Ru1 Ru 0.16496(2) 0.47889(2) 0.77562(2) 0.01026(4) Uani 1 1 d . . . . .
Cl1 Cl 0.20598(4) 0.49700(4) 0.93647(5) 0.02018(13) Uani 1 1 d . . . . .
N1 N 0.06605(12) 0.45658(11) 0.84233(17) 0.0132(4) Uani 1 1 d . . . . .
N8 N 0.17495(12) 0.38287(11) 0.80926(16) 0.0139(4) Uani 1 1 d . . . . .
Ru2 Ru 0.34824(2) 0.52180(2) 0.26293(2) 0.01109(4) Uani 1 1 d . . . . .
Cl2 Cl 0.30398(3) 0.48682(3) 0.41982(5) 0.01731(12) Uani 1 1 d . . . . .
N51 N 0.43964(12) 0.54754(11) 0.33745(16) 0.0137(4) Uani 1 1 d . . . . .
N58 N 0.32450(12) 0.61347(11) 0.31218(17) 0.0139(4) Uani 1 1 d . . . . .
Fe1 Fe 0.29525(2) 0.28877(2) 0.86949(3) 0.01476(7) Uani 1 1 d . . . . .
Fe2 Fe 0.19416(2) 0.69788(2) 0.38039(3) 0.01708(8) Uani 1 1 d . . . . .
C2 C 0.01209(14) 0.49800(14) 0.8596(2) 0.0167(5) Uani 1 1 d . . . . .
H2 H 0.018462 0.541512 0.840940 0.020 Uiso 1 1 calc R U . . .
C3 C -0.05278(14) 0.47948(16) 0.9039(2) 0.0199(5) Uani 1 1 d . . . . .
H3 H -0.090510 0.509673 0.913974 0.024 Uiso 1 1 calc R U . . .
C4 C -0.06179(16) 0.41640(16) 0.9331(2) 0.0237(6) Uani 1 1 d . . . . .
H4 H -0.105712 0.402845 0.963863 0.028 Uiso 1 1 calc R U . . .
C5 C -0.00584(16) 0.37318(15) 0.9170(2) 0.0226(6) Uani 1 1 d . . . . .
H5 H -0.010973 0.329770 0.936875 0.027 Uiso 1 1 calc R U . . .
C6 C 0.05761(14) 0.39416(13) 0.8715(2) 0.0162(5) Uani 1 1 d . . . . .
C7 C 0.12019(15) 0.35485(13) 0.8506(2) 0.0169(5) Uani 1 1 d . . . . .
H7 H 0.120958 0.310562 0.866579 0.020 Uiso 1 1 calc R U . . .
C9 C 0.23920(14) 0.34875(12) 0.78487(19) 0.0129(4) Uani 1 1 d . . . . .
C10 C 0.24422(16) 0.28690(14) 0.7397(2) 0.0181(5) Uani 1 1 d . . . . .
H10 H 0.203198 0.258517 0.722560 0.022 Uiso 1 1 calc R U . . .
C11 C 0.31843(17) 0.27354(14) 0.7244(2) 0.0205(6) Uani 1 1 d . . . . .
H11 H 0.338890 0.233215 0.695502 0.025 Uiso 1 1 calc R U . . .
C12 C 0.35932(16) 0.32625(14) 0.7592(2) 0.0197(5) Uani 1 1 d . . . . .
H12 H 0.412993 0.329238 0.758539 0.024 Uiso 1 1 calc R U . . .
C13 C 0.31034(15) 0.37335(13) 0.7966(2) 0.0175(5) Uani 1 1 d . . . . .
H13 H 0.323173 0.415505 0.826024 0.021 Uiso 1 1 calc R U . . .
C14 C 0.2461(2) 0.2874(2) 1.0054(2) 0.0320(8) Uani 1 1 d . . . . .
H14 H 0.203039 0.313003 1.026903 0.038 Uiso 1 1 calc R U . . .
C15 C 0.2454(2) 0.2259(2) 0.9640(3) 0.0351(8) Uani 1 1 d . . . . .
H15 H 0.201544 0.199985 0.950698 0.042 Uiso 1 1 calc R U . . .
C16 C 0.3179(2) 0.20689(17) 0.9438(3) 0.0332(8) Uani 1 1 d . . . . .
H16 H 0.333845 0.165283 0.914083 0.040 Uiso 1 1 calc R U . . .
C17 C 0.36316(19) 0.25712(18) 0.9726(2) 0.0289(7) Uani 1 1 d . . . . .
H17 H 0.416908 0.257345 0.967129 0.035 Uiso 1 1 calc R U . . .
C18 C 0.3194(2) 0.30707(19) 1.0103(2) 0.0299(7) Uani 1 1 d . . . . .
H18 H 0.336716 0.348872 1.036331 0.036 Uiso 1 1 calc R U . . .
C19 C 0.14863(18) 0.47290(15) 0.6166(2) 0.0226(6) Uani 1 1 d . . . . .
C20 C 0.22264(17) 0.46658(13) 0.6361(2) 0.0200(6) Uani 1 1 d . . . . .
H20 H 0.246542 0.424498 0.622255 0.024 Uiso 1 1 calc R U . . .
C21 C 0.26002(15) 0.51249(14) 0.6894(2) 0.0194(5) Uani 1 1 d . . . . .
H21 H 0.309228 0.502179 0.712134 0.023 Uiso 1 1 calc R U . . .
C22 C 0.22423(16) 0.56754(13) 0.7261(2) 0.0194(5) Uani 1 1 d . . . . .
C23 C 0.14982(16) 0.57488(13) 0.7103(2) 0.0191(5) Uani 1 1 d . . . . .
H23 H 0.121743 0.608226 0.747562 0.023 Uiso 1 1 calc R U . . .
C24 C 0.11289(16) 0.52721(14) 0.6575(2) 0.0198(5) Uani 1 1 d . . . . .
H24 H 0.059136 0.528428 0.658045 0.024 Uiso 1 1 calc R U . . .
C25 C 0.1121(2) 0.4232(2) 0.5554(3) 0.0388(9) Uani 1 1 d . . . . .
H25 H 0.145779 0.386089 0.547209 0.047 Uiso 1 1 calc R U . . .
C26 C 0.0423(3) 0.3981(2) 0.5996(3) 0.0548(14) Uani 1 1 d . . . . .
H26A H 0.008979 0.433822 0.611550 0.082 Uiso 1 1 calc R U . . .
H26B H 0.051539 0.376489 0.661395 0.082 Uiso 1 1 calc R U . . .
H26C H 0.020930 0.367587 0.554494 0.082 Uiso 1 1 calc R U . . .
C27 C 0.1017(2) 0.4526(3) 0.4534(3) 0.0527(13) Uani 1 1 d . . . . .
H27A H 0.068480 0.488945 0.459042 0.079 Uiso 1 1 calc R U . . .
H27B H 0.081696 0.420111 0.410256 0.079 Uiso 1 1 calc R U . . .
H27C H 0.148155 0.467250 0.426127 0.079 Uiso 1 1 calc R U . . .
C28 C 0.2638(2) 0.61571(17) 0.7852(3) 0.0345(8) Uani 1 1 d . . . . .
H28A H 0.290963 0.593491 0.835097 0.052 Uiso 1 1 calc R U . . .
H28B H 0.229293 0.645174 0.816819 0.052 Uiso 1 1 calc R U . . .
H28C H 0.297094 0.639939 0.742321 0.052 Uiso 1 1 calc R U . . .
C52 C 0.49561(14) 0.50924(14) 0.35503(19) 0.0162(5) Uani 1 1 d . . . . .
H52 H 0.495831 0.466768 0.330089 0.019 Uiso 1 1 calc R U . . .
C53 C 0.55339(14) 0.52993(15) 0.4088(2) 0.0194(5) Uani 1 1 d . . . . .
H53 H 0.592693 0.502058 0.419720 0.023 Uiso 1 1 calc R U . . .
C54 C 0.55304(17) 0.59115(16) 0.4460(2) 0.0254(6) Uani 1 1 d . . . . .
H54 H 0.592309 0.606001 0.482357 0.030 Uiso 1 1 calc R U . . .
C55 C 0.49496(18) 0.63106(16) 0.4300(3) 0.0260(6) Uani 1 1 d . . . . .
H55 H 0.493657 0.673451 0.455194 0.031 Uiso 1 1 calc R U . . .
C56 C 0.43887(15) 0.60756(13) 0.3762(2) 0.0166(5) Uani 1 1 d . . . . .
C57 C 0.37364(16) 0.64280(13) 0.3589(2) 0.0187(5) Uani 1 1 d . . . . .
H57 H 0.367282 0.685627 0.381044 0.022 Uiso 1 1 calc R U . . .
C59 C 0.25892(15) 0.64477(13) 0.2905(2) 0.0162(5) Uani 1 1 d . . . . .
C60 C 0.25253(16) 0.70836(13) 0.2516(2) 0.0184(5) Uani 1 1 d . . . . .
H60 H 0.292598 0.739411 0.238265 0.022 Uiso 1 1 calc R U . . .
C61 C 0.17798(18) 0.71880(15) 0.2362(2) 0.0220(6) Uani 1 1 d . . . . .
H61 H 0.156354 0.759184 0.211074 0.026 Uiso 1 1 calc R U . . .
C62 C 0.13932(17) 0.66286(14) 0.2654(2) 0.0217(6) Uani 1 1 d . . . . .
H62 H 0.085994 0.657236 0.263553 0.026 Uiso 1 1 calc R U . . .
C63 C 0.18900(16) 0.61638(14) 0.2985(2) 0.0203(5) Uani 1 1 d . . . . .
H63 H 0.177218 0.572346 0.322915 0.024 Uiso 1 1 calc R U . . .
C64 C 0.2293(3) 0.6904(3) 0.5191(2) 0.0481(12) Uani 1 1 d . U . . .
H64 H 0.269238 0.662388 0.541148 0.058 Uiso 1 1 calc R U . . .
C65 C 0.2360(2) 0.7551(2) 0.4851(3) 0.0420(10) Uani 1 1 d . U . . .
H65 H 0.281536 0.780432 0.478889 0.050 Uiso 1 1 calc R U . . .
C66 C 0.1667(2) 0.77666(18) 0.4625(3) 0.0340(8) Uani 1 1 d . . . . .
H66 H 0.154808 0.819964 0.436340 0.041 Uiso 1 1 calc R U . . .
C67 C 0.1172(2) 0.72705(17) 0.4819(2) 0.0295(7) Uani 1 1 d . . . . .
H67 H 0.064210 0.729040 0.471728 0.035 Uiso 1 1 calc R U . . .
C68 C 0.1552(3) 0.6735(2) 0.5163(3) 0.0401(9) Uani 1 1 d . U . . .
H68 H 0.133861 0.631171 0.535692 0.048 Uiso 1 1 calc R U . . .
C69 C 0.38804(17) 0.53252(17) 0.1084(2) 0.0227(6) Uani 1 1 d . . . . .
C70 C 0.41031(15) 0.47298(15) 0.1480(2) 0.0203(6) Uani 1 1 d . . . . .
H70 H 0.462855 0.466265 0.157383 0.024 Uiso 1 1 calc R U . . .
C71 C 0.36172(16) 0.42799(15) 0.1898(2) 0.0208(6) Uani 1 1 d . . . . .
H71 H 0.380662 0.390794 0.227067 0.025 Uiso 1 1 calc R U . . .
C72 C 0.28629(16) 0.44178(15) 0.1949(2) 0.0216(6) Uani 1 1 d . . . . .
C73 C 0.26301(16) 0.50123(16) 0.1584(2) 0.0225(6) Uani 1 1 d . . . . .
H73 H 0.212750 0.515719 0.174385 0.027 Uiso 1 1 calc R U . . .
C74 C 0.31282(17) 0.54564(17) 0.1181(2) 0.0230(6) Uani 1 1 d . . . . .
H74 H 0.296011 0.590339 0.105796 0.028 Uiso 1 1 calc R U . . .
C77 C 0.5157(2) 0.5763(2) 0.0969(4) 0.0466(11) Uani 1 1 d . U . . .
H77A H 0.515387 0.588516 0.165884 0.070 Uiso 1 1 calc R U . A 1
H77B H 0.546838 0.605583 0.058974 0.070 Uiso 1 1 calc R U . A 1
H77C H 0.533909 0.532393 0.089595 0.070 Uiso 1 1 calc R U . A 1
C75 C 0.4406(2) 0.5797(2) 0.0603(2) 0.0349(8) Uani 0.489(16) 1 d D U P B 1
H75 H 0.441132 0.574532 -0.012220 0.042 Uiso 0.489(16) 1 calc R U P B 1
C76 C 0.4228(5) 0.6546(3) 0.0904(7) 0.033(2) Uani 0.489(16) 1 d D U P B 1
H76A H 0.430277 0.660729 0.160167 0.049 Uiso 0.489(16) 1 calc R U P B 1
H76B H 0.372643 0.664442 0.076201 0.049 Uiso 0.489(16) 1 calc R U P B 1
H76C H 0.454776 0.683284 0.052569 0.049 Uiso 0.489(16) 1 calc R U P B 1
C75B C 0.4406(2) 0.5797(2) 0.0603(2) 0.0349(8) Uani 0.511(16) 1 d D U P B 2
H75B H 0.447866 0.559184 -0.005164 0.042 Uiso 0.511(16) 1 calc R U P B 2
C76B C 0.4057(6) 0.6388(5) 0.0326(8) 0.051(3) Uani 0.511(16) 1 d D U P B 2
H76D H 0.393315 0.663787 0.091286 0.076 Uiso 0.511(16) 1 calc R U P B 2
H76E H 0.361745 0.628767 -0.001923 0.076 Uiso 0.511(16) 1 calc R U P B 2
H76F H 0.438331 0.663630 -0.010216 0.076 Uiso 0.511(16) 1 calc R U P B 2
C78 C 0.2340(2) 0.39583(18) 0.2404(3) 0.0325(8) Uani 1 1 d . . . . .
H78A H 0.258004 0.370312 0.289752 0.049 Uiso 1 1 calc R U . . .
H78B H 0.215651 0.367360 0.190104 0.049 Uiso 1 1 calc R U . . .
H78C H 0.193907 0.419552 0.271340 0.049 Uiso 1 1 calc R U . . .
P1 P 0.53529(13) 0.31097(14) 0.2593(4) 0.0244(6) Uani 0.538(10) 1 d D . P C 1
F1 F 0.5474(6) 0.3837(5) 0.2280(8) 0.039(2) Uani 0.538(10) 1 d D U P C 1
F2 F 0.5220(3) 0.2384(2) 0.2903(6) 0.0531(19) Uani 0.538(10) 1 d D U P C 1
F3 F 0.5918(4) 0.3196(5) 0.3432(6) 0.0460(19) Uani 0.538(10) 1 d D U P C 1
F4 F 0.4788(2) 0.3033(3) 0.1746(5) 0.0420(15) Uani 0.538(10) 1 d D U P C 1
F5 F 0.5988(3) 0.2899(3) 0.1844(5) 0.0317(13) Uani 0.538(10) 1 d D U P C 1
F6 F 0.4714(4) 0.3340(5) 0.3329(6) 0.0451(19) Uani 0.538(10) 1 d D U P C 1
P1B P 0.53610(15) 0.31910(14) 0.2218(4) 0.0204(6) Uani 0.462(10) 1 d D . P C 2
F1B F 0.5577(6) 0.3935(5) 0.2150(8) 0.0263(17) Uani 0.462(10) 1 d D U P C 2
F2B F 0.5148(3) 0.2445(2) 0.2268(6) 0.0389(16) Uani 0.462(10) 1 d D U P C 2
F3B F 0.5898(4) 0.3087(4) 0.3103(6) 0.0308(15) Uani 0.462(10) 1 d D U P C 2
F4B F 0.4820(3) 0.3295(3) 0.1344(5) 0.0329(14) Uani 0.462(10) 1 d D U P C 2
F5B F 0.6004(3) 0.3024(3) 0.1447(5) 0.0293(14) Uani 0.462(10) 1 d D U P C 2
F6B F 0.4725(5) 0.3365(5) 0.2993(5) 0.0373(18) Uani 0.462(10) 1 d D U P C 2
P2 P 0.03447(5) 0.31250(4) 0.23057(8) 0.02775(18) Uani 1 1 d D . . . .
F7 F 0.09988(12) 0.30127(11) 0.3029(2) 0.0462(7) Uani 1 1 d D . . . .
F8 F -0.03115(13) 0.32514(12) 0.15981(18) 0.0404(5) Uani 1 1 d D . . . .
F9 F 0.0572(3) 0.38595(19) 0.2313(6) 0.057(2) Uani 0.563(8) 1 d D U P D 1
F10 F 0.0140(4) 0.2406(3) 0.2439(8) 0.081(3) Uani 0.563(8) 1 d D U P D 1
F11 F -0.0175(3) 0.3288(5) 0.3255(4) 0.079(3) Uani 0.563(8) 1 d D U P D 1
F12 F 0.0891(3) 0.2983(4) 0.1471(4) 0.066(2) Uani 0.563(8) 1 d D U P D 1
F9B F 0.0752(4) 0.3651(4) 0.1618(8) 0.074(3) Uani 0.437(8) 1 d D U P D 2
F10B F -0.0099(5) 0.2595(5) 0.2821(8) 0.081(4) Uani 0.437(8) 1 d D U P D 2
F11B F 0.0038(4) 0.3658(4) 0.2946(7) 0.072(3) Uani 0.437(8) 1 d D U P D 2
F12B F 0.0620(6) 0.2604(5) 0.1525(7) 0.090(3) Uani 0.437(8) 1 d D U P D 2

loop_
_atom_site_aniso_label
_atom_site_aniso_U_11
_atom_site_aniso_U_22
_atom_site_aniso_U_33
_atom_site_aniso_U_23
_atom_site_aniso_U_13
_atom_site_aniso_U_12
Ru1 0.01129(7) 0.00924(8) 0.01020(8) 0.00041(7) 0.00036(6) -0.00045(8)
Cl1 0.0177(3) 0.0303(3) 0.0126(3) -0.0045(2) -0.0016(2) -0.0012(2)
N1 0.0120(9) 0.0131(10) 0.0146(10) 0.0015(8) -0.0002(8) -0.0014(8)
N8 0.0147(9) 0.0128(9) 0.0142(9) 0.0012(8) -0.0021(8) 0.0016(8)
Ru2 0.01071(7) 0.01228(8) 0.01038(8) -0.00205(7) -0.00207(6) 0.00095(8)
Cl2 0.0176(2) 0.0202(3) 0.0143(3) 0.0034(2) -0.0014(2) -0.0030(2)
N51 0.0126(9) 0.0161(10) 0.0124(9) 0.0005(8) -0.0002(8) 0.0006(8)
N58 0.0145(9) 0.0108(9) 0.0163(10) 0.0022(8) 0.0000(8) 0.0017(8)
Fe1 0.01723(17) 0.01416(16) 0.01297(16) 0.00140(13) -0.00163(14) 0.00247(14)
Fe2 0.02092(18) 0.01612(17) 0.01409(17) 0.00119(14) 0.00102(14) 0.00404(15)
C2 0.0141(11) 0.0172(12) 0.0188(12) 0.0005(10) -0.0007(9) 0.0023(9)
C3 0.0122(10) 0.0264(14) 0.0212(13) -0.0028(11) -0.0001(9) 0.0010(11)
C4 0.0155(12) 0.0292(16) 0.0262(15) -0.0015(12) 0.0047(11) -0.0059(12)
C5 0.0203(13) 0.0209(14) 0.0262(14) 0.0059(12) 0.0040(11) -0.0048(11)
C6 0.0139(11) 0.0164(12) 0.0181(12) 0.0040(10) 0.0000(9) -0.0028(9)
C7 0.0183(11) 0.0112(11) 0.0211(13) 0.0017(10) -0.0003(10) -0.0004(9)
C9 0.0144(11) 0.0104(10) 0.0137(11) 0.0032(9) 0.0005(9) 0.0007(9)
C10 0.0226(13) 0.0147(12) 0.0172(12) -0.0010(10) -0.0046(10) 0.0026(10)
C11 0.0262(14) 0.0203(12) 0.0152(11) -0.0020(10) -0.0017(11) 0.0083(11)
C12 0.0159(12) 0.0238(13) 0.0192(12) 0.0016(11) 0.0034(10) 0.0044(11)
C13 0.0144(11) 0.0144(11) 0.0236(13) 0.0024(10) 0.0001(10) 0.0012(9)
C14 0.0286(16) 0.053(2) 0.0146(13) 0.0068(14) 0.0023(12) 0.0067(16)
C15 0.0340(18) 0.041(2) 0.0303(17) 0.0201(16) -0.0071(14) -0.0080(16)
C16 0.044(2) 0.0251(16) 0.0312(17) 0.0148(13) -0.0140(15) 0.0066(15)
C17 0.0296(15) 0.0366(18) 0.0210(14) 0.0043(13) -0.0087(12) 0.0052(14)
C18 0.0354(17) 0.0385(18) 0.0159(13) -0.0021(12) -0.0047(12) 0.0022(15)
C19 0.0353(15) 0.0229(13) 0.0097(10) 0.0014(10) -0.0036(11) -0.0008(13)
C20 0.0319(14) 0.0149(12) 0.0126(11) 0.0042(9) 0.0073(11) 0.0072(11)
C21 0.0184(11) 0.0197(13) 0.0197(13) 0.0083(11) 0.0062(10) 0.0014(10)
C22 0.0210(12) 0.0145(11) 0.0224(13) 0.0030(10) 0.0037(11) -0.0054(10)
C23 0.0226(13) 0.0129(11) 0.0216(12) 0.0064(10) 0.0016(11) 0.0018(10)
C24 0.0217(12) 0.0222(14) 0.0156(12) 0.0078(11) -0.0018(9) 0.0000(11)
C25 0.048(2) 0.038(2) 0.0311(18) -0.0136(16) -0.0141(16) -0.0004(18)
C26 0.078(3) 0.054(3) 0.033(2) -0.0025(19) -0.010(2) -0.039(3)
C27 0.038(2) 0.102(4) 0.0179(16) -0.010(2) -0.0042(14) -0.020(2)
C28 0.0317(18) 0.0212(15) 0.051(2) -0.0031(15) -0.0017(16) -0.0120(14)
C52 0.0149(10) 0.0214(13) 0.0122(11) -0.0008(10) -0.0011(9) 0.0022(10)
C53 0.0125(10) 0.0288(15) 0.0170(12) 0.0038(11) -0.0020(9) -0.0020(10)
C54 0.0193(13) 0.0299(16) 0.0274(15) 0.0001(13) -0.0095(11) -0.0071(12)
C55 0.0272(15) 0.0196(14) 0.0317(16) -0.0045(12) -0.0104(13) -0.0057(12)
C56 0.0156(11) 0.0166(12) 0.0178(12) -0.0002(10) -0.0031(10) -0.0020(10)
C57 0.0211(12) 0.0120(11) 0.0233(13) -0.0003(10) -0.0048(10) -0.0007(10)
C59 0.0172(12) 0.0134(11) 0.0181(12) 0.0007(10) -0.0019(10) 0.0037(10)
C60 0.0227(13) 0.0126(11) 0.0197(13) 0.0021(10) 0.0015(10) 0.0026(10)
C61 0.0267(14) 0.0225(13) 0.0167(12) 0.0000(11) -0.0016(11) 0.0097(12)
C62 0.0199(13) 0.0214(13) 0.0242(14) -0.0008(11) -0.0038(11) 0.0053(11)
C63 0.0181(12) 0.0173(12) 0.0255(14) -0.0012(11) -0.0011(11) 0.0003(10)
C64 0.055(2) 0.078(3) 0.0116(14) -0.0023(17) -0.0043(15) 0.033(2)
C65 0.0372(19) 0.063(3) 0.0257(17) -0.0211(18) 0.0005(15) -0.004(2)
C66 0.043(2) 0.0309(17) 0.0277(16) -0.0132(13) 0.0074(15) 0.0025(16)
C67 0.0325(17) 0.0330(17) 0.0222(15) -0.0047(13) 0.0092(13) 0.0071(14)
C68 0.058(2) 0.041(2) 0.0197(15) 0.0099(14) 0.0096(17) 0.0105(19)
C69 0.0221(12) 0.0357(17) 0.0103(11) -0.0015(11) 0.0001(10) -0.0005(12)
C70 0.0157(11) 0.0283(15) 0.0169(12) -0.0105(12) -0.0020(9) 0.0027(11)
C71 0.0213(13) 0.0207(13) 0.0204(13) -0.0123(11) -0.0005(10) 0.0025(11)
C72 0.0188(12) 0.0249(14) 0.0210(13) -0.0129(11) -0.0018(10) -0.0039(11)
C73 0.0178(12) 0.0350(16) 0.0150(12) -0.0127(12) -0.0055(10) 0.0031(11)
C74 0.0250(14) 0.0339(16) 0.0103(11) -0.0009(11) -0.0042(10) 0.0016(12)
C77 0.040(2) 0.041(2) 0.059(3) 0.011(2) -0.009(2) -0.0221(19)
C75 0.0342(17) 0.052(2) 0.0179(14) 0.0070(15) 0.0067(13) -0.0031(17)
C76 0.043(4) 0.021(3) 0.034(5) 0.008(3) 0.010(4) -0.006(3)
C75B 0.0342(17) 0.052(2) 0.0179(14) 0.0070(15) 0.0067(13) -0.0031(17)
C76B 0.067(6) 0.048(5) 0.038(6) 0.023(5) -0.010(4) -0.016(5)
C78 0.0267(15) 0.0299(17) 0.0404(19) -0.0162(15) 0.0042(14) -0.0107(14)
P1 0.0174(7) 0.0184(9) 0.0373(17) 0.0001(11) 0.0008(10) 0.0004(6)
F1 0.043(4) 0.017(3) 0.057(4) 0.001(3) 0.013(3) 0.003(3)
F2 0.039(3) 0.031(2) 0.090(5) 0.024(3) -0.003(3) -0.012(2)
F3 0.031(3) 0.065(5) 0.043(4) 0.003(3) -0.011(3) -0.006(3)
F4 0.0219(19) 0.049(3) 0.056(4) -0.009(3) -0.010(2) 0.004(2)
F5 0.0221(19) 0.025(2) 0.047(4) -0.008(2) 0.004(2) 0.0041(18)
F6 0.028(2) 0.059(4) 0.048(5) 0.000(4) 0.011(3) 0.002(2)
P1B 0.0171(8) 0.0149(9) 0.0289(16) 0.0039(10) 0.0040(10) 0.0031(7)
F1B 0.033(3) 0.011(3) 0.035(3) 0.001(2) 0.006(3) -0.001(2)
F2B 0.030(2) 0.024(2) 0.063(4) 0.011(3) -0.004(3) -0.010(2)
F3B 0.024(2) 0.033(3) 0.036(4) 0.007(3) -0.008(3) 0.001(2)
F4B 0.026(2) 0.035(3) 0.038(3) 0.000(2) -0.004(2) 0.012(2)
F5B 0.020(2) 0.026(3) 0.041(4) -0.006(3) 0.007(3) 0.002(2)
F6B 0.025(3) 0.056(4) 0.031(4) 0.008(3) 0.007(3) 0.010(2)
P2 0.0162(3) 0.0156(3) 0.0513(5) 0.0007(4) 0.0010(4) 0.0005(3)
F7 0.0249(10) 0.0282(11) 0.087(2) 0.0100(13) -0.0201(12) 0.0042(9)
F8 0.0315(11) 0.0436(13) 0.0469(14) -0.0055(11) -0.0101(10) 0.0027(10)
F9 0.066(4) 0.0142(18) 0.095(5) 0.008(2) -0.056(4) -0.002(2)
F10 0.048(4) 0.024(2) 0.176(9) 0.030(4) -0.049(5) -0.020(3)
F11 0.043(3) 0.149(7) 0.043(3) 0.022(4) 0.014(2) 0.042(4)
F12 0.031(2) 0.125(6) 0.043(3) -0.024(4) 0.012(2) 0.016(3)
F9B 0.031(3) 0.072(5) 0.121(7) 0.054(5) -0.019(4) -0.021(3)
F10B 0.041(5) 0.085(7) 0.119(8) 0.059(6) -0.027(5) -0.039(5)
F11B 0.056(5) 0.076(5) 0.088(6) -0.057(5) -0.051(4) 0.044(4)
F12B 0.076(6) 0.073(6) 0.122(7) -0.041(5) -0.010(6) 0.044(5)

loop_
_atom_type_symbol
_atom_type_description
_atom_type_scat_dispersion_real
_atom_type_scat_dispersion_imag
_atom_type_scat_source
C C 0.0033 0.0016 'International Tables Vol C Tables 4.2.6.8 and 6.1.1.4'
H H 0.0000 0.0000 'International Tables Vol C Tables 4.2.6.8 and 6.1.1.4'
Cl Cl 0.1484 0.1585 'International Tables Vol C Tables 4.2.6.8 and 6.1.1.4'
F F 0.0171 0.0103 'International Tables Vol C Tables 4.2.6.8 and 6.1.1.4'
Fe Fe 0.3463 0.8444 'International Tables Vol C Tables 4.2.6.8 and 6.1.1.4'
N N 0.0061 0.0033 'International Tables Vol C Tables 4.2.6.8 and 6.1.1.4'
P P 0.1023 0.0942 'International Tables Vol C Tables 4.2.6.8 and 6.1.1.4'
Ru Ru -1.2594 0.8363 'International Tables Vol C Tables 4.2.6.8 and 6.1.1.4'

loop_
_geom_angle_atom_site_label_1
_geom_angle_atom_site_label_2
_geom_angle_atom_site_label_3
_geom_angle
_geom_angle_site_symmetry_1
_geom_angle_site_symmetry_3
_geom_angle_publ_flag
N8 Ru1 N1 76.67(9) . . ?
N8 Ru1 C24 131.68(10) . . ?
N1 Ru1 C24 91.28(10) . . ?
N8 Ru1 C20 92.08(10) . . ?
N1 Ru1 C20 139.73(11) . . ?
C24 Ru1 C20 67.50(11) . . ?
N8 Ru1 C21 110.56(10) . . ?
N1 Ru1 C21 170.85(10) . . ?
C24 Ru1 C21 79.72(11) . . ?
C20 Ru1 C21 37.30(12) . . ?
N8 Ru1 C19 100.44(10) . . ?
N1 Ru1 C19 105.80(11) . . ?
C24 Ru1 C19 37.83(11) . . ?
C20 Ru1 C19 37.64(12) . . ?
C21 Ru1 C19 67.93(12) . . ?
N8 Ru1 C23 168.70(10) . . ?
N1 Ru1 C23 104.93(10) . . ?
C24 Ru1 C23 37.85(11) . . ?
C20 Ru1 C23 79.48(10) . . ?
C21 Ru1 C23 66.85(11) . . ?
C19 Ru1 C23 68.29(11) . . ?
N8 Ru1 C22 145.00(10) . . ?
N1 Ru1 C22 137.32(10) . . ?
C24 Ru1 C22 67.49(11) . . ?
C20 Ru1 C22 66.98(11) . . ?
C21 Ru1 C22 36.94(11) . . ?
C19 Ru1 C22 80.25(11) . . ?
C23 Ru1 C22 36.98(10) . . ?
N8 Ru1 Cl1 85.04(6) . . ?
N1 Ru1 Cl1 86.23(7) . . ?
C24 Ru1 Cl1 141.46(9) . . ?
C20 Ru1 Cl1 131.83(9) . . ?
C21 Ru1 Cl1 99.77(8) . . ?
C19 Ru1 Cl1 167.60(9) . . ?
C23 Ru1 Cl1 106.18(8) . . ?
C22 Ru1 Cl1 88.88(8) . . ?
C2 N1 C6 118.9(2) . . ?
C2 N1 Ru1 125.44(19) . . ?
C6 N1 Ru1 115.63(18) . . ?
C7 N8 C9 121.5(2) . . ?
C7 N8 Ru1 117.55(19) . . ?
C9 N8 Ru1 120.97(17) . . ?
N58 Ru2 N51 76.73(9) . . ?
N58 Ru2 C74 91.06(11) . . ?
N51 Ru2 C74 131.83(11) . . ?
N58 Ru2 C70 140.42(11) . . ?
N51 Ru2 C70 93.09(10) . . ?
C74 Ru2 C70 67.32(12) . . ?
N58 Ru2 C71 170.31(10) . . ?
N51 Ru2 C71 111.65(10) . . ?
C74 Ru2 C71 79.71(12) . . ?
C70 Ru2 C71 37.54(12) . . ?
N58 Ru2 C73 103.92(11) . . ?
N51 Ru2 C73 168.87(10) . . ?
C74 Ru2 C73 37.53(12) . . ?
C70 Ru2 C73 79.32(10) . . ?
C71 Ru2 C73 66.89(11) . . ?
N58 Ru2 C69 106.09(11) . . ?
N51 Ru2 C69 100.89(10) . . ?
C74 Ru2 C69 37.81(11) . . ?
C70 Ru2 C69 37.63(12) . . ?
C71 Ru2 C69 68.23(12) . . ?
C73 Ru2 C69 68.14(11) . . ?
N58 Ru2 C72 135.59(10) . . ?
N51 Ru2 C72 146.38(11) . . ?
C74 Ru2 C72 67.40(12) . . ?
C70 Ru2 C72 67.59(11) . . ?
C71 Ru2 C72 37.44(11) . . ?
C73 Ru2 C72 36.85(12) . . ?
C69 Ru2 C72 80.76(12) . . ?
N58 Ru2 Cl2 85.72(6) . . ?
N51 Ru2 Cl2 84.26(6) . . ?
C74 Ru2 Cl2 141.89(9) . . ?
C70 Ru2 Cl2 131.85(9) . . ?
C71 Ru2 Cl2 99.68(9) . . ?
C73 Ru2 Cl2 106.86(9) . . ?
C69 Ru2 Cl2 167.87(9) . . ?
C72 Ru2 Cl2 88.88(8) . . ?
C52 N51 C56 118.5(2) . . ?
C52 N51 Ru2 125.84(19) . . ?
C56 N51 Ru2 115.53(18) . . ?
C57 N58 C59 120.8(2) . . ?
C57 N58 Ru2 116.99(19) . . ?
C59 N58 Ru2 122.04(18) . . ?
C9 Fe1 C18 124.29(13) . . ?
C9 Fe1 C17 160.62(13) . . ?
C18 Fe1 C17 40.56(14) . . ?
C9 Fe1 C16 157.62(14) . . ?
C18 Fe1 C16 68.15(16) . . ?
C17 Fe1 C16 40.46(15) . . ?
C9 Fe1 C13 41.31(10) . . ?
C18 Fe1 C13 105.71(14) . . ?
C17 Fe1 C13 122.77(14) . . ?
C16 Fe1 C13 160.12(14) . . ?
C9 Fe1 C10 41.30(11) . . ?
C18 Fe1 C10 162.49(14) . . ?
C17 Fe1 C10 156.09(13) . . ?
C16 Fe1 C10 121.84(14) . . ?
C13 Fe1 C10 69.59(12) . . ?
C9 Fe1 C15 121.99(13) . . ?
C18 Fe1 C15 68.21(16) . . ?
C17 Fe1 C15 68.33(15) . . ?
C16 Fe1 C15 40.79(16) . . ?
C13 Fe1 C15 156.41(15) . . ?
C10 Fe1 C15 108.98(14) . . ?
C9 Fe1 C11 68.54(11) . . ?
C18 Fe1 C11 155.00(14) . . ?
C17 Fe1 C11 120.58(13) . . ?
C16 Fe1 C11 108.34(14) . . ?
C13 Fe1 C11 68.76(12) . . ?
C10 Fe1 C11 40.53(12) . . ?
C15 Fe1 C11 126.36(15) . . ?
C9 Fe1 C14 107.94(13) . . ?
C18 Fe1 C14 40.94(15) . . ?
C17 Fe1 C14 68.42(14) . . ?
C16 Fe1 C14 68.12(16) . . ?
C13 Fe1 C14 120.47(14) . . ?
C10 Fe1 C14 125.84(13) . . ?
C15 Fe1 C14 40.11(17) . . ?
C11 Fe1 C14 162.85(15) . . ?
C9 Fe1 C12 68.80(11) . . ?
C18 Fe1 C12 119.17(14) . . ?
C17 Fe1 C12 106.07(13) . . ?
C16 Fe1 C12 124.29(14) . . ?
C13 Fe1 C12 40.73(11) . . ?
C10 Fe1 C12 68.94(12) . . ?
C15 Fe1 C12 162.36(15) . . ?
C11 Fe1 C12 40.83(12) . . ?
C14 Fe1 C12 155.19(15) . . ?
C59 Fe2 C64 108.88(14) . . ?
C59 Fe2 C65 121.04(15) . . ?
C64 Fe2 C65 41.1(2) . . ?
C59 Fe2 C62 68.66(12) . . ?
C64 Fe2 C62 151.34(19) . . ?
C65 Fe2 C62 164.70(16) . . ?
C59 Fe2 C63 41.17(11) . . ?
C64 Fe2 C63 118.14(17) . . ?
C65 Fe2 C63 154.15(16) . . ?
C62 Fe2 C63 40.83(12) . . ?
C59 Fe2 C68 127.23(14) . . ?
C64 Fe2 C68 40.88(19) . . ?
C65 Fe2 C68 68.65(18) . . ?
C62 Fe2 C68 116.38(17) . . ?
C63 Fe2 C68 105.79(15) . . ?
C59 Fe2 C66 155.05(14) . . ?
C64 Fe2 C66 68.30(17) . . ?
C65 Fe2 C66 40.31(17) . . ?
C62 Fe2 C66 126.17(15) . . ?
C63 Fe2 C66 162.86(15) . . ?
C68 Fe2 C66 67.91(16) . . ?
C59 Fe2 C60 41.24(11) . . ?
C64 Fe2 C60 129.34(16) . . ?
C65 Fe2 C60 109.84(15) . . ?
C62 Fe2 C60 68.75(13) . . ?
C63 Fe2 C60 69.47(12) . . ?
C68 Fe2 C60 166.64(15) . . ?
C66 Fe2 C60 120.16(14) . . ?
C59 Fe2 C61 68.53(12) . . ?
C64 Fe2 C61 167.25(19) . . ?
C65 Fe2 C61 128.54(17) . . ?
C62 Fe2 C61 40.60(13) . . ?
C63 Fe2 C61 68.75(12) . . ?
C68 Fe2 C61 150.66(17) . . ?
C66 Fe2 C61 108.44(15) . . ?
C60 Fe2 C61 40.62(12) . . ?
C59 Fe2 C67 163.98(13) . . ?
C64 Fe2 C67 68.21(16) . . ?
C65 Fe2 C67 67.90(16) . . ?
C62 Fe2 C67 105.91(14) . . ?
C63 Fe2 C67 125.06(14) . . ?
C68 Fe2 C67 40.35(15) . . ?
C66 Fe2 C67 40.05(15) . . ?
C60 Fe2 C67 152.50(13) . . ?
C61 Fe2 C67 117.83(14) . . ?
N1 C2 C3 122.2(3) . . ?
C4 C3 C2 119.1(3) . . ?
C3 C4 C5 119.2(3) . . ?
C6 C5 C4 119.2(3) . . ?
N1 C6 C5 121.3(3) . . ?
N1 C6 C7 113.4(2) . . ?
C5 C6 C7 125.3(3) . . ?
N8 C7 C6 116.7(2) . . ?
N8 C9 C13 124.5(2) . . ?
N8 C9 C10 126.5(2) . . ?
C13 C9 C10 108.9(2) . . ?
N8 C9 Fe1 128.41(19) . . ?
C13 C9 Fe1 70.22(15) . . ?
C10 C9 Fe1 70.26(15) . . ?
C11 C10 C9 106.9(3) . . ?
C11 C10 Fe1 69.83(17) . . ?
C9 C10 Fe1 68.43(15) . . ?
C10 C11 C12 109.0(2) . . ?
C10 C11 Fe1 69.63(17) . . ?
C12 C11 Fe1 69.68(16) . . ?
C13 C12 C11 108.1(3) . . ?
C13 C12 Fe1 69.41(16) . . ?
C11 C12 Fe1 69.49(17) . . ?
C12 C13 C9 107.1(2) . . ?
C12 C13 Fe1 69.86(16) . . ?
C9 C13 Fe1 68.46(15) . . ?
C15 C14 C18 107.7(3) . . ?
C15 C14 Fe1 69.8(2) . . ?
C18 C14 Fe1 68.92(19) . . ?
C14 C15 C16 108.1(3) . . ?
C14 C15 Fe1 70.1(2) . . ?
C16 C15 Fe1 69.4(2) . . ?
C17 C16 C15 108.0(3) . . ?
C17 C16 Fe1 69.63(19) . . ?
C15 C16 Fe1 69.80(19) . . ?
C16 C17 C18 108.0(3) . . ?
C16 C17 Fe1 69.91(18) . . ?
C18 C17 Fe1 69.55(19) . . ?
C17 C18 C14 108.1(3) . . ?
C17 C18 Fe1 69.89(18) . . ?
C14 C18 Fe1 70.14(19) . . ?
C20 C19 C24 116.4(3) . . ?
C20 C19 C25 119.9(3) . . ?
C24 C19 C25 123.7(3) . . ?
C20 C19 Ru1 69.73(16) . . ?
C24 C19 Ru1 69.12(16) . . ?
C25 C19 Ru1 131.7(2) . . ?
C21 C20 C19 122.4(3) . . ?
C21 C20 Ru1 72.59(16) . . ?
C19 C20 Ru1 72.63(17) . . ?
C20 C21 C22 120.3(3) . . ?
C20 C21 Ru1 70.12(16) . . ?
C22 C21 Ru1 73.02(16) . . ?
C21 C22 C23 119.0(3) . . ?
C21 C22 C28 120.2(3) . . ?
C23 C22 C28 120.6(3) . . ?
C21 C22 Ru1 70.04(15) . . ?
C23 C22 Ru1 70.30(16) . . ?
C28 C22 Ru1 129.3(2) . . ?
C22 C23 C24 119.5(3) . . ?
C22 C23 Ru1 72.72(16) . . ?
C24 C23 Ru1 69.07(15) . . ?
C19 C24 C23 122.2(3) . . ?
C19 C24 Ru1 73.04(16) . . ?
C23 C24 Ru1 73.08(16) . . ?
C19 C25 C26 114.4(3) . . ?
C19 C25 C27 107.6(3) . . ?
C26 C25 C27 111.6(4) . . ?
N51 C52 C53 121.9(3) . . ?
C54 C53 C52 119.3(3) . . ?
C53 C54 C55 119.6(3) . . ?
C56 C55 C54 118.4(3) . . ?
N51 C56 C55 122.3(3) . . ?
N51 C56 C57 113.7(2) . . ?
C55 C56 C57 123.9(3) . . ?
N58 C57 C56 116.9(3) . . ?
N58 C59 C63 125.2(2) . . ?
N58 C59 C60 125.7(3) . . ?
C63 C59 C60 109.0(2) . . ?
N58 C59 Fe2 128.3(2) . . ?
C63 C59 Fe2 70.04(16) . . ?
C60 C59 Fe2 70.43(16) . . ?
C61 C60 C59 106.8(3) . . ?
C61 C60 Fe2 69.78(17) . . ?
C59 C60 Fe2 68.33(16) . . ?
C62 C61 C60 108.5(3) . . ?
C62 C61 Fe2 69.15(17) . . ?
C60 C61 Fe2 69.61(17) . . ?
C61 C62 C63 108.8(3) . . ?
C61 C62 Fe2 70.25(18) . . ?
C63 C62 Fe2 69.61(17) . . ?
C62 C63 C59 106.9(3) . . ?
C62 C63 Fe2 69.56(17) . . ?
C59 C63 Fe2 68.79(16) . . ?
C68 C64 C65 107.4(4) . . ?
C68 C64 Fe2 69.8(2) . . ?
C65 C64 Fe2 69.6(2) . . ?
C66 C65 C64 107.6(4) . . ?
C66 C65 Fe2 70.1(2) . . ?
C64 C65 Fe2 69.3(2) . . ?
C67 C66 C65 108.8(4) . . ?
C67 C66 Fe2 70.27(19) . . ?
C65 C66 Fe2 69.6(2) . . ?
C66 C67 C68 108.3(4) . . ?
C66 C67 Fe2 69.68(19) . . ?
C68 C67 Fe2 69.3(2) . . ?
C67 C68 C64 107.9(4) . . ?
C67 C68 Fe2 70.35(19) . . ?
C64 C68 Fe2 69.3(2) . . ?
C70 C69 C74 115.4(3) . . ?
C70 C69 C75B 122.7(3) . . ?
C74 C69 C75B 121.9(3) . . ?
C70 C69 C75 122.7(3) . . ?
C74 C69 C75 121.9(3) . . ?
C70 C69 Ru2 69.06(16) . . ?
C74 C69 Ru2 68.75(17) . . ?
C75B C69 Ru2 131.6(2) . . ?
C75 C69 Ru2 131.6(2) . . ?
C71 C70 C69 123.0(3) . . ?
C71 C70 Ru2 72.54(16) . . ?
C69 C70 Ru2 73.31(17) . . ?
C70 C71 C72 120.0(3) . . ?
C70 C71 Ru2 69.91(16) . . ?
C72 C71 Ru2 72.75(16) . . ?
C73 C72 C71 118.1(3) . . ?
C73 C72 C78 120.7(3) . . ?
C71 C72 C78 121.1(3) . . ?
C73 C72 Ru2 70.19(16) . . ?
C71 C72 Ru2 69.81(16) . . ?
C78 C72 Ru2 129.9(2) . . ?
C74 C73 C72 120.8(3) . . ?
C74 C73 Ru2 69.58(16) . . ?
C72 C73 Ru2 72.95(16) . . ?
C73 C74 C69 122.6(3) . . ?
C73 C74 Ru2 72.89(17) . . ?
C69 C74 Ru2 73.44(17) . . ?
C77 C75 C69 114.5(3) . . ?
C77 C75 C76 98.3(5) . . ?
C69 C75 C76 112.6(4) . . ?
C76B C75B C77 123.9(6) . . ?
C76B C75B C69 112.2(5) . . ?
C77 C75B C69 114.5(3) . . ?
F2 P1 F1 179.2(5) . . ?
F2 P1 F3 90.9(4) . . ?
F1 P1 F3 89.7(4) . . ?
F2 P1 F4 89.9(3) . . ?
F1 P1 F4 89.4(4) . . ?
F3 P1 F4 179.2(5) . . ?
F2 P1 F5 90.9(3) . . ?
F1 P1 F5 89.6(4) . . ?
F3 P1 F5 90.2(4) . . ?
F4 P1 F5 89.7(3) . . ?
F2 P1 F6 90.7(4) . . ?
F1 P1 F6 88.8(4) . . ?
F3 P1 F6 90.2(4) . . ?
F4 P1 F6 89.8(3) . . ?
F5 P1 F6 178.3(4) . . ?
F4B P1B F6B 89.8(4) . . ?
F4B P1B F1B 89.4(4) . . ?
F6B P1B F1B 89.9(5) . . ?
F4B P1B F2B 90.1(3) . . ?
F6B P1B F2B 90.9(4) . . ?
F1B P1B F2B 179.1(5) . . ?
F4B P1B F5B 90.6(3) . . ?
F6B P1B F5B 179.3(6) . . ?
F1B P1B F5B 89.5(4) . . ?
F2B P1B F5B 89.7(3) . . ?
F4B P1B F3B 179.4(4) . . ?
F6B P1B F3B 89.6(4) . . ?
F1B P1B F3B 90.7(4) . . ?
F2B P1B F3B 89.8(4) . . ?
F5B P1B F3B 90.0(4) . . ?
F11B P2 F10B 94.4(5) . . ?
F12 P2 F10 93.1(4) . . ?
F12 P2 F9 91.3(4) . . ?
F10 P2 F9 172.8(4) . . ?
F11B P2 F12B 173.1(5) . . ?
F10B P2 F12B 88.5(5) . . ?
F11B P2 F8 87.1(3) . . ?
F12 P2 F8 94.5(2) . . ?
F10B P2 F8 89.4(4) . . ?
F10 P2 F8 92.4(3) . . ?
F9 P2 F8 93.02(19) . . ?
F12B P2 F8 86.6(3) . . ?
F11B P2 F7 91.6(3) . . ?
F12 P2 F7 86.3(2) . . ?
F10B P2 F7 91.0(4) . . ?
F10 P2 F7 88.5(3) . . ?
F9 P2 F7 86.01(18) . . ?
F12B P2 F7 94.6(3) . . ?
F8 P2 F7 178.72(14) . . ?
F11B P2 F9B 90.0(5) . . ?
F10B P2 F9B 171.5(5) . . ?
F12B P2 F9B 86.4(5) . . ?
F8 P2 F9B 83.5(3) . . ?
F7 P2 F9B 96.2(3) . . ?
F12 P2 F11 174.9(3) . . ?
F10 P2 F11 88.4(4) . . ?
F9 P2 F11 86.8(4) . . ?
F8 P2 F11 90.3(2) . . ?
F7 P2 F11 88.8(2) . . ?

loop_
_geom_bond_atom_site_label_1
_geom_bond_atom_site_label_2
_geom_bond_distance
_geom_bond_site_symmetry_2
_geom_bond_publ_flag
Ru1 N8 2.066(2) . ?
Ru1 N1 2.080(2) . ?
Ru1 C24 2.163(3) . ?
Ru1 C20 2.177(3) . ?
Ru1 C21 2.209(3) . ?
Ru1 C19 2.215(3) . ?
Ru1 C23 2.216(3) . ?
Ru1 C22 2.247(3) . ?
Ru1 Cl1 2.3870(7) . ?
N1 C2 1.340(4) . ?
N1 C6 1.371(3) . ?
N8 C7 1.290(3) . ?
N8 C9 1.422(3) . ?
Ru2 N58 2.072(2) . ?
Ru2 N51 2.082(2) . ?
Ru2 C74 2.170(3) . ?
Ru2 C70 2.176(3) . ?
Ru2 C71 2.210(3) . ?
Ru2 C73 2.213(3) . ?
Ru2 C69 2.232(3) . ?
Ru2 C72 2.249(3) . ?
Ru2 Cl2 2.3919(7) . ?
N51 C52 1.341(3) . ?
N51 C56 1.361(4) . ?
N58 C57 1.288(4) . ?
N58 C59 1.424(3) . ?
Fe1 C9 2.020(3) . ?
Fe1 C18 2.032(3) . ?
Fe1 C17 2.037(3) . ?
Fe1 C16 2.040(3) . ?
Fe1 C13 2.043(3) . ?
Fe1 C10 2.044(3) . ?
Fe1 C15 2.045(4) . ?
Fe1 C11 2.047(3) . ?
Fe1 C14 2.048(3) . ?
Fe1 C12 2.049(3) . ?
Fe2 C59 2.025(3) . ?
Fe2 C64 2.036(4) . ?
Fe2 C65 2.041(4) . ?
Fe2 C62 2.041(3) . ?
Fe2 C63 2.042(3) . ?
Fe2 C68 2.042(3) . ?
Fe2 C66 2.048(3) . ?
Fe2 C60 2.054(3) . ?
Fe2 C61 2.056(3) . ?
Fe2 C67 2.056(3) . ?
C2 C3 1.388(4) . ?
C3 C4 1.385(5) . ?
C4 C5 1.390(4) . ?
C5 C6 1.387(4) . ?
C6 C7 1.445(4) . ?
C9 C13 1.433(4) . ?
C9 C10 1.433(4) . ?
C10 C11 1.417(4) . ?
C11 C12 1.429(4) . ?
C12 C13 1.424(4) . ?
C14 C15 1.404(6) . ?
C14 C18 1.427(5) . ?
C15 C16 1.424(6) . ?
C16 C17 1.410(5) . ?
C17 C18 1.410(5) . ?
C19 C20 1.417(5) . ?
C19 C24 1.420(4) . ?
C19 C25 1.509(5) . ?
C20 C21 1.403(4) . ?
C21 C22 1.412(4) . ?
C22 C23 1.416(4) . ?
C22 C28 1.500(5) . ?
C23 C24 1.421(4) . ?
C25 C26 1.510(7) . ?
C25 C27 1.545(6) . ?
C52 C53 1.392(4) . ?
C53 C54 1.375(5) . ?
C54 C55 1.387(5) . ?
C55 C56 1.386(4) . ?
C56 C57 1.445(4) . ?
C59 C63 1.430(4) . ?
C59 C60 1.437(4) . ?
C60 C61 1.426(4) . ?
C61 C62 1.422(4) . ?
C62 C63 1.424(4) . ?
C64 C68 1.424(7) . ?
C64 C65 1.432(7) . ?
C65 C66 1.409(6) . ?
C66 C67 1.406(5) . ?
C67 C68 1.413(5) . ?
C69 C70 1.423(5) . ?
C69 C74 1.428(4) . ?
C69 C75B 1.522(5) . ?
C69 C75 1.522(5) . ?
C70 C71 1.412(4) . ?
C71 C72 1.432(4) . ?
C72 C73 1.411(5) . ?
C72 C78 1.489(5) . ?
C73 C74 1.411(5) . ?
C77 C75B 1.502(6) . ?
C77 C75 1.502(6) . ?
C75 C76 1.648(8) . ?
C75B C76B 1.449(10) . ?
P1 F2 1.590(5) . ?
P1 F1 1.593(9) . ?
P1 F3 1.593(6) . ?
P1 F4 1.600(5) . ?
P1 F5 1.601(6) . ?
P1 F6 1.607(7) . ?
P1B F4B 1.605(6) . ?
P1B F6B 1.606(7) . ?
P1B F1B 1.606(10) . ?
P1B F2B 1.608(5) . ?
P1B F5B 1.609(6) . ?
P1B F3B 1.612(7) . ?
P2 F11B 1.518(6) . ?
P2 F12 1.535(5) . ?
P2 F10B 1.538(7) . ?
P2 F10 1.557(5) . ?
P2 F9 1.590(4) . ?
P2 F12B 1.599(7) . ?
P2 F8 1.606(2) . ?
P2 F7 1.611(3) . ?
P2 F9B 1.618(6) . ?
P2 F11 1.631(5) . ?
